data_4302270
loop_
_publ_author_name
'Tonks, Ian A.'
'Henling, Larry M.'
'Day, Michael W.'
'Bercaw, John E.'

_publ_section_title
;
 Amine, Amido, and Imido Complexes of Tantalum Supported by a Pyridine-Linked
 Bis(phenolate) Pincer Ligand: Ta--N \p-Bonding Influences Pincer Ligand
 Geometry
;
_journal_coden_ASTM INOCAJ
_journal_issue 12
_journal_name_full 'Inorganic Chemistry'
_journal_page_first 5096
_journal_page_last 5105
_journal_paper_doi 10.1021/ic802234x
_journal_volume 48
_journal_year 2009
_chemical_formula_moiety 'C66 H86 N2 O8 Ta2, 4(C H2 Cl2)'
_chemical_formula_sum 'C70 H94 Cl8 N2 O8 Ta2'
_chemical_formula_weight 1736.97
_space_group_IT_number 14
_symmetry_cell_setting monoclinic
_symmetry_space_group_name_Hall '-P 2ybc'
_symmetry_space_group_name_H-M 'P 1 21/c 1'
_atom_sites_solution_hydrogens geom
_atom_sites_solution_primary direct
_atom_sites_solution_secondary difmap
_audit_creation_method SHELXL-97
_cell_angle_alpha 90.00
_cell_angle_beta 103.542(3)
_cell_angle_gamma 90.00
_cell_formula_units_Z 2
_cell_length_a 16.0570(7)
_cell_length_b 12.8407(6)
_cell_length_c 18.4561(9)
_cell_measurement_reflns_used 9853
_cell_measurement_temperature 100(2)
_cell_measurement_theta_max 51.25
_cell_measurement_theta_min 2.87
_cell_volume 3699.5(3)
_computing_cell_refinement 'Bruker SAINT-Plus v7.34A'
_computing_data_collection 'Bruker APEX2 v2.1-0'
_computing_data_reduction 'Bruker SAINT-Plus v7.34A'
_computing_molecular_graphics 'Bruker XP v5.1'
_computing_publication_material 'Bruker XCIF 2008'
_computing_structure_refinement 'SHELXL-97 (Sheldrick, 2008)'
_computing_structure_solution 'SHELXS-97 (Sheldrick, 2008)'
_diffrn_ambient_temperature 100(2)
_diffrn_measured_fraction_theta_full 0.989
_diffrn_measured_fraction_theta_max 0.989
_diffrn_measurement_device_type 'Bruker KAPPA APEX II'
_diffrn_measurement_method '\w scans; 31 settings'
_diffrn_radiation_monochromator graphite
_diffrn_radiation_source 'fine-focus sealed tube'
_diffrn_radiation_type MoK\a
_diffrn_radiation_wavelength 0.71073
_diffrn_reflns_av_R_equivalents 0.0418
_diffrn_reflns_av_sigmaI/netI 0.0277
_diffrn_reflns_limit_h_max 28
_diffrn_reflns_limit_h_min -35
_diffrn_reflns_limit_k_max 28
_diffrn_reflns_limit_k_min -27
_diffrn_reflns_limit_l_max 40
_diffrn_reflns_limit_l_min -40
_diffrn_reflns_number 331499
_diffrn_reflns_theta_full 51.56
_diffrn_reflns_theta_max 51.56
_diffrn_reflns_theta_min 1.95
_exptl_absorpt_coefficient_mu 3.297
_exptl_absorpt_correction_T_max 0.7501
_exptl_absorpt_correction_T_min 0.6005
_exptl_absorpt_correction_type multi-scan
_exptl_absorpt_process_details 'SADABS, Bruker-AXS, Madison, WI'
_exptl_crystal_colour Colorless
_exptl_crystal_density_diffrn 1.559
_exptl_crystal_density_meas 0
_exptl_crystal_density_method 'not measured'
_exptl_crystal_description Block
_exptl_crystal_F_000 1748
_exptl_crystal_size_max 0.25
_exptl_crystal_size_mid 0.23
_exptl_crystal_size_min 0.14
_refine_diff_density_max 3.987
_refine_diff_density_min -2.005
_refine_diff_density_rms 0.133
_refine_ls_extinction_method none
_refine_ls_goodness_of_fit_ref 1.629
_refine_ls_hydrogen_treatment Riding
_refine_ls_matrix_type 'Full matrix'
_refine_ls_number_parameters 418
_refine_ls_number_reflns 41036
_refine_ls_number_restraints 0
_refine_ls_restrained_S_all 1.629
_refine_ls_R_factor_all 0.0440
_refine_ls_R_factor_gt 0.0250
_refine_ls_shift/su_max 0.009
_refine_ls_shift/su_mean 0.000
_refine_ls_structure_factor_coef Fsqd
_refine_ls_weighting_details w=1/s^2^(Fo^2^)
_refine_ls_weighting_scheme sigma
_refine_ls_wR_factor_gt 0.0388
_refine_ls_wR_factor_ref 0.0400
_reflns_number_gt 31962
_reflns_number_total 41036
_reflns_threshold_expression >2sigma(I)
_cod_data_source_file ic802234x_si_002_1.cif
_cod_data_source_block complex7
_cod_depositor_comments
;
The following automatic conversions were performed:
'_symmetry_cell_setting' value 'Monoclinic' changed to 'monoclinic'
according to '/home/saulius/struct/CIF-dictionaries/cif_core.dic'
dictionary named 'cif_core.dic' version 2.4.1 from
2010-06-29.

'_refine_ls_weighting_scheme' value 'Sigma' changed to
'sigma' according to '/home/saulius/struct/CIF-dictionaries/cif_core.dic'
dictionary named 'cif_core.dic' version 2.4.1 from 2010-06-29.

Automatic conversion script
Id: cif_fix_enum 1527 2010-12-29 10:47:43Z saulius 

The following automatic conversions were performed:

'_atom_sites_solution_primary' value 'Direct methods' was changed to
'direct'.

'_atom_sites_solution_secondary' value 'Difference Fourier map' was
changed to 'difmap'.

'_atom_sites_solution_hydrogens' value 'Geometric positions' was
changed to 'geom'.

Automatic conversion script
Id: cif_fix_values 6452 2018-10-05 10:23:21Z andrius 
;
_cod_original_sg_symbol_H-M 'P 21/c'
_cod_database_code 4302270

loop_
_symmetry_equiv_pos_as_xyz
'x, y, z'
'-x, y+1/2, -z+1/2'
'-x, -y, -z'
'x, -y-1/2, z-1/2'

loop_
_atom_site_label
_atom_site_type_symbol
_atom_site_fract_x
_atom_site_fract_y
_atom_site_fract_z
_atom_site_U_iso_or_equiv
_atom_site_adp_type
_atom_site_occupancy
_atom_site_symmetry_multiplicity
_atom_site_calc_flag
_atom_site_refinement_flags
_atom_site_disorder_assembly
_atom_site_disorder_group
Ta1 Ta 0.520852(1) 0.916334(2) 0.450679(2) 0.00880(1) Uani 1 1 d . . .
O1 O 0.45200(3) 0.79539(4) 0.41031(3) 0.01079(8) Uani 1 1 d . . .
O2 O 0.63247(3) 0.84908(4) 0.45924(3) 0.01099(8) Uani 1 1 d . . .
O3 O 0.42358(3) 0.97683(4) 0.48012(3) 0.01053(8) Uani 1 1 d . . .
O4 O 0.51493(4) 0.98892(6) 0.34925(4) 0.02623(14) Uani 1 1 d . . .
N1 N 0.53317(3) 0.81090(4) 0.55420(3) 0.01019(9) Uani 1 1 d . . .
C1 C 0.38143(4) 0.75957(5) 0.43068(4) 0.01003(9) Uani 1 1 d . . .
C2 C 0.30830(4) 0.73177(5) 0.37559(4) 0.01099(10) Uani 1 1 d . . .
C3 C 0.23470(4) 0.70603(5) 0.39975(4) 0.01215(10) Uani 1 1 d . . .
H3 H 0.1849 0.6864 0.3634 0.015 Uiso 1 1 calc R . .
C4 C 0.23040(4) 0.70754(5) 0.47423(4) 0.01141(10) Uani 1 1 d . . .
C5 C 0.30573(4) 0.72939(5) 0.52727(4) 0.01172(10) Uani 1 1 d . . .
H5 H 0.3050 0.7287 0.5786 0.014 Uiso 1 1 calc R . .
C6 C 0.38257(4) 0.75243(5) 0.50687(4) 0.01036(9) Uani 1 1 d . . .
C7 C 0.46399(4) 0.75652(5) 0.56531(4) 0.01136(10) Uani 1 1 d . . .
C8 C 0.46980(4) 0.69898(6) 0.63003(4) 0.01574(12) Uani 1 1 d . . .
H8 H 0.4213 0.6617 0.6374 0.019 Uiso 1 1 calc R . .
C9 C 0.54619(5) 0.69582(7) 0.68387(5) 0.01999(15) Uani 1 1 d . . .
H9 H 0.5499 0.6589 0.7291 0.024 Uiso 1 1 calc R . .
C10 C 0.61684(4) 0.74721(7) 0.67061(4) 0.01782(13) Uani 1 1 d . . .
H10 H 0.6702 0.7437 0.7061 0.021 Uiso 1 1 calc R . .
C11 C 0.60976(4) 0.80409(5) 0.60520(4) 0.01168(10) Uani 1 1 d . . .
C12 C 0.68832(4) 0.85207(5) 0.59016(4) 0.01123(10) Uani 1 1 d . . .
C13 C 0.75578(4) 0.87986(6) 0.65096(4) 0.01275(11) Uani 1 1 d . . .
H13 H 0.7470 0.8768 0.7000 0.015 Uiso 1 1 calc R . .
C14 C 0.83466(4) 0.91158(5) 0.64049(4) 0.01259(10) Uani 1 1 d . . .
C15 C 0.84644(4) 0.91044(6) 0.56767(4) 0.01325(11) Uani 1 1 d . . .
H15 H 0.9015 0.9278 0.5605 0.016 Uiso 1 1 calc R . .
C16 C 0.78217(4) 0.88540(5) 0.50515(4) 0.01161(10) Uani 1 1 d . . .
C17 C 0.70063(4) 0.86148(5) 0.51793(4) 0.01060(10) Uani 1 1 d . . .
C18 C 0.30824(4) 0.73245(6) 0.29278(4) 0.01330(11) Uani 1 1 d . . .
C19 C 0.32356(5) 0.84347(6) 0.26770(5) 0.01785(13) Uani 1 1 d . . .
H19A H 0.3823 0.8649 0.2910 0.027 Uiso 1 1 calc R . .
H19B H 0.2831 0.8913 0.2827 0.027 Uiso 1 1 calc R . .
H19C H 0.3150 0.8450 0.2134 0.027 Uiso 1 1 calc R . .
C20 C 0.22209(5) 0.69516(7) 0.24442(5) 0.01935(14) Uani 1 1 d . . .
H20A H 0.1769 0.7442 0.2491 0.029 Uiso 1 1 calc R . .
H20B H 0.2088 0.6260 0.2611 0.029 Uiso 1 1 calc R . .
H20C H 0.2257 0.6916 0.1922 0.029 Uiso 1 1 calc R . .
C21 C 0.37763(5) 0.65867(7) 0.27756(5) 0.02007(14) Uani 1 1 d . . .
H21A H 0.3671 0.5880 0.2934 0.030 Uiso 1 1 calc R . .
H21B H 0.4341 0.6824 0.3054 0.030 Uiso 1 1 calc R . .
H21C H 0.3759 0.6586 0.2241 0.030 Uiso 1 1 calc R . .
C22 C 0.14625(4) 0.68826(6) 0.49782(4) 0.01233(10) Uani 1 1 d . . .
C23 C 0.11956(5) 0.78991(6) 0.52990(5) 0.01695(13) Uani 1 1 d . . .
H23A H 0.0665 0.7785 0.5463 0.025 Uiso 1 1 calc R . .
H23B H 0.1102 0.8441 0.4914 0.025 Uiso 1 1 calc R . .
H23C H 0.1650 0.8121 0.5724 0.025 Uiso 1 1 calc R . .
C24 C 0.07325(4) 0.65602(6) 0.43199(5) 0.01665(13) Uani 1 1 d . . .
H24A H 0.0902 0.5938 0.4082 0.025 Uiso 1 1 calc R . .
H24B H 0.0611 0.7129 0.3956 0.025 Uiso 1 1 calc R . .
H24C H 0.0218 0.6407 0.4500 0.025 Uiso 1 1 calc R . .
C25 C 0.15853(5) 0.60226(6) 0.55701(5) 0.01801(14) Uani 1 1 d . . .
H25A H 0.1776 0.5383 0.5369 0.027 Uiso 1 1 calc R . .
H25B H 0.1041 0.5894 0.5708 0.027 Uiso 1 1 calc R . .
H25C H 0.2018 0.6242 0.6012 0.027 Uiso 1 1 calc R . .
C26 C 0.90736(4) 0.94976(6) 0.70457(4) 0.01425(12) Uani 1 1 d . . .
C27 C 0.88461(5) 0.94127(7) 0.78014(5) 0.02073(15) Uani 1 1 d . . .
H27A H 0.8332 0.9827 0.7796 0.031 Uiso 1 1 calc R . .
H27B H 0.9324 0.9674 0.8191 0.031 Uiso 1 1 calc R . .
H27C H 0.8736 0.8682 0.7902 0.031 Uiso 1 1 calc R . .
C28 C 0.98905(5) 0.88521(7) 0.70796(5) 0.02177(16) Uani 1 1 d . . .
H28A H 1.0358 0.9126 0.7474 0.033 Uiso 1 1 calc R . .
H28B H 1.0050 0.8896 0.6600 0.033 Uiso 1 1 calc R . .
H28C H 0.9783 0.8123 0.7187 0.033 Uiso 1 1 calc R . .
C29 C 0.92559(5) 1.06424(6) 0.69024(5) 0.02063(15) Uani 1 1 d . . .
H29A H 0.9684 1.0917 0.7328 0.031 Uiso 1 1 calc R . .
H29B H 0.8726 1.1047 0.6837 0.031 Uiso 1 1 calc R . .
H29C H 0.9475 1.0695 0.6451 0.031 Uiso 1 1 calc R . .
C30 C 0.79835(4) 0.88346(6) 0.42665(4) 0.01385(11) Uani 1 1 d . . .
C31 C 0.77814(5) 0.77488(7) 0.39235(5) 0.02147(15) Uani 1 1 d . . .
H31A H 0.7186 0.7569 0.3913 0.032 Uiso 1 1 calc R . .
H31B H 0.8165 0.7236 0.4224 0.032 Uiso 1 1 calc R . .
H31C H 0.7865 0.7748 0.3414 0.032 Uiso 1 1 calc R . .
C32 C 0.74260(5) 0.96498(7) 0.37626(5) 0.01880(14) Uani 1 1 d . . .
H32A H 0.7485 1.0324 0.4018 0.028 Uiso 1 1 calc R . .
H32B H 0.6825 0.9429 0.3653 0.028 Uiso 1 1 calc R . .
H32C H 0.7613 0.9714 0.3296 0.028 Uiso 1 1 calc R . .
C33 C 0.89235(5) 0.90733(7) 0.42722(5) 0.02152(15) Uani 1 1 d . . .
H33A H 0.9297 0.8571 0.4593 0.032 Uiso 1 1 calc R . .
H33B H 0.9066 0.9779 0.4463 0.032 Uiso 1 1 calc R . .
H33C H 0.9007 0.9022 0.3764 0.032 Uiso 1 1 calc R . .
C41 C 0.17091(5) 0.36884(8) 0.39990(6) 0.02371(16) Uani 1 1 d . . .
H41A H 0.2028 0.4223 0.4341 0.028 Uiso 1 1 calc R . .
H41B H 0.2002 0.3012 0.4129 0.028 Uiso 1 1 calc R . .
Cl1 Cl 0.172551(19) 0.40137(3) 0.307702(19) 0.04180(7) Uani 1 1 d . . .
Cl2 Cl 0.065860(14) 0.360186(18) 0.412396(16) 0.02866(5) Uani 1 1 d . . .
C42 C 0.42850(8) 0.41015(10) 0.56958(9) 0.0443(3) Uani 1 1 d . . .
H42A H 0.4263 0.3335 0.5634 0.053 Uiso 1 1 calc R . .
H42B H 0.4895 0.4310 0.5835 0.053 Uiso 1 1 calc R . .
Cl3 Cl 0.37995(2) 0.44396(2) 0.64196(3) 0.05271(9) Uani 1 1 d . . .
Cl4 Cl 0.379488(17) 0.46879(2) 0.48387(2) 0.04827(9) Uani 1 1 d . . .

loop_
_atom_site_aniso_label
_atom_site_aniso_U_11
_atom_site_aniso_U_22
_atom_site_aniso_U_33
_atom_site_aniso_U_23
_atom_site_aniso_U_13
_atom_site_aniso_U_12
Ta1 0.00718(1) 0.00980(1) 0.00917(1) 0.00112(1) 0.00144(1) -0.00009(1)
O1 0.00949(17) 0.01288(19) 0.0103(2) -0.00024(15) 0.00296(15) -0.00161(14)
O2 0.00860(16) 0.01376(19) 0.0101(2) 0.00000(15) 0.00123(15) 0.00030(14)
O3 0.00759(16) 0.01125(18) 0.0124(2) -0.00037(15) 0.00162(15) -0.00043(13)
O4 0.0145(2) 0.0358(4) 0.0291(4) -0.0165(3) 0.0066(2) -0.0041(2)
N1 0.00766(18) 0.0122(2) 0.0104(2) 0.00032(16) 0.00155(17) -0.00037(15)
C1 0.0095(2) 0.0110(2) 0.0098(2) -0.00047(18) 0.00270(18) -0.00076(17)
C2 0.0109(2) 0.0127(2) 0.0094(2) -0.00098(18) 0.00231(19) -0.00102(18)
C3 0.0102(2) 0.0153(3) 0.0105(3) -0.0012(2) 0.0014(2) -0.00198(19)
C4 0.0094(2) 0.0135(2) 0.0112(3) -0.0004(2) 0.0023(2) -0.00135(18)
C5 0.0099(2) 0.0154(3) 0.0098(2) -0.00024(19) 0.0022(2) -0.00146(18)
C6 0.0090(2) 0.0122(2) 0.0096(2) -0.00026(19) 0.00157(18) -0.00122(18)
C7 0.0097(2) 0.0122(2) 0.0113(2) 0.0014(2) 0.00065(19) -0.00080(19)
C8 0.0115(2) 0.0218(3) 0.0135(3) 0.0051(2) 0.0021(2) -0.0027(2)
C9 0.0145(3) 0.0293(4) 0.0150(3) 0.0095(3) 0.0010(3) -0.0025(3)
C10 0.0110(2) 0.0264(3) 0.0144(3) 0.0070(3) -0.0004(2) -0.0014(2)
C11 0.0085(2) 0.0151(3) 0.0109(3) 0.0008(2) 0.0014(2) 0.00000(18)
C12 0.0076(2) 0.0137(2) 0.0120(3) 0.0007(2) 0.00159(19) 0.00039(18)
C13 0.0097(2) 0.0163(3) 0.0117(3) 0.0001(2) 0.0014(2) 0.00005(19)
C14 0.0089(2) 0.0146(2) 0.0134(3) -0.0003(2) 0.00082(19) 0.00049(19)
C15 0.0088(2) 0.0159(3) 0.0148(3) -0.0001(2) 0.0023(2) -0.0003(2)
C16 0.0092(2) 0.0126(2) 0.0134(3) 0.0000(2) 0.0034(2) 0.00067(18)
C17 0.0084(2) 0.0113(2) 0.0118(3) 0.00003(19) 0.00174(19) 0.00088(17)
C18 0.0129(2) 0.0175(3) 0.0096(3) -0.0023(2) 0.0029(2) -0.0017(2)
C19 0.0192(3) 0.0218(3) 0.0120(3) 0.0029(2) 0.0026(2) -0.0019(2)
C20 0.0172(3) 0.0286(4) 0.0114(3) -0.0046(3) 0.0015(2) -0.0058(3)
C21 0.0202(3) 0.0244(4) 0.0165(3) -0.0058(3) 0.0062(3) 0.0027(3)
C22 0.0091(2) 0.0164(3) 0.0114(3) 0.0003(2) 0.0022(2) -0.00163(19)
C23 0.0140(3) 0.0209(3) 0.0163(3) -0.0026(2) 0.0042(2) 0.0003(2)
C24 0.0112(2) 0.0230(3) 0.0151(3) -0.0020(2) 0.0017(2) -0.0042(2)
C25 0.0142(3) 0.0220(3) 0.0179(3) 0.0056(2) 0.0038(3) -0.0024(2)
C26 0.0097(2) 0.0170(3) 0.0145(3) -0.0006(2) -0.0003(2) -0.0007(2)
C27 0.0158(3) 0.0303(4) 0.0143(3) -0.0011(3) -0.0001(3) -0.0037(3)
C28 0.0125(3) 0.0261(4) 0.0236(4) -0.0034(3) -0.0020(3) 0.0043(2)
C29 0.0190(3) 0.0184(3) 0.0225(4) -0.0016(3) 0.0008(3) -0.0043(2)
C30 0.0108(2) 0.0174(3) 0.0142(3) -0.0006(2) 0.0048(2) 0.0001(2)
C31 0.0235(3) 0.0206(3) 0.0225(4) -0.0067(3) 0.0099(3) 0.0000(3)
C32 0.0172(3) 0.0228(3) 0.0172(3) 0.0057(3) 0.0055(3) 0.0002(2)
C33 0.0122(3) 0.0345(4) 0.0198(4) -0.0013(3) 0.0077(3) -0.0020(3)
C41 0.0176(3) 0.0275(4) 0.0267(4) 0.0026(3) 0.0066(3) 0.0052(3)
Cl1 0.04007(13) 0.05001(17) 0.04128(16) 0.02515(13) 0.02156(12) 0.01698(11)
Cl2 0.02238(8) 0.02438(9) 0.04333(15) 0.00123(9) 0.01600(9) 0.00079(7)
C42 0.0340(5) 0.0329(6) 0.0641(9) 0.0015(6) 0.0079(6) 0.0148(4)
Cl3 0.05581(18) 0.02478(12) 0.0861(3) -0.00849(15) 0.03382(19) -0.01108(12)
Cl4 0.02750(11) 0.03912(15) 0.0690(2) 0.00320(15) -0.00732(13) 0.00010(10)

loop_
_atom_type_symbol
_atom_type_description
_atom_type_scat_dispersion_real
_atom_type_scat_dispersion_imag
_atom_type_scat_source
C C 0.0033 0.0016 'International Tables Vol C Tables 4.2.6.8 and 6.1.1.4'
H H 0.0000 0.0000 'International Tables Vol C Tables 4.2.6.8 and 6.1.1.4'
N N 0.0061 0.0033 'International Tables Vol C Tables 4.2.6.8 and 6.1.1.4'
O O 0.0106 0.0060 'International Tables Vol C Tables 4.2.6.8 and 6.1.1.4'
Ta Ta -0.7052 6.5227 'International Tables Vol C Tables 4.2.6.8 and 6.1.1.4'
Cl Cl 0.1484 0.1585 'International Tables Vol C Tables 4.2.6.8 and 6.1.1.4'

loop_
_geom_angle_atom_site_label_1
_geom_angle_atom_site_label_2
_geom_angle_atom_site_label_3
_geom_angle
_geom_angle_site_symmetry_1
_geom_angle_site_symmetry_3
_geom_angle_publ_flag
O3 Ta1 O3 78.95(2) . 3_676 yes
O3 Ta1 O1 90.25(2) . . yes
O3 Ta1 O1 160.96(2) 3_676 . yes
O3 Ta1 O2 159.60(2) . . yes
O3 Ta1 O2 89.29(2) 3_676 . yes
O1 Ta1 O2 96.07(2) . . yes
O3 Ta1 O4 101.76(2) . . yes
O3 Ta1 O4 101.13(2) 3_676 . yes
O1 Ta1 O4 96.37(2) . . yes
O2 Ta1 O4 96.80(2) . . yes
O3 Ta1 N1 85.50(2) . . yes
O3 Ta1 N1 86.16(2) 3_676 . yes
O1 Ta1 N1 77.32(2) . . yes
O2 Ta1 N1 77.05(2) . . yes
O4 Ta1 N1 170.51(2) . . yes
O3 Ta1 Ta1 39.603(14) . 3_676 yes
O3 Ta1 Ta1 39.348(14) 3_676 3_676 yes
O1 Ta1 Ta1 128.080(15) . 3_676 yes
O2 Ta1 Ta1 126.687(15) . 3_676 yes
O4 Ta1 Ta1 104.896(19) . 3_676 yes
N1 Ta1 Ta1 84.590(15) . 3_676 yes
C1 O1 Ta1 126.89(4) . . ?
C17 O2 Ta1 124.29(4) . . ?
Ta1 O3 Ta1 101.05(2) . 3_676 ?
C11 N1 C7 119.74(6) . . ?
C11 N1 Ta1 119.75(4) . . ?
C7 N1 Ta1 120.50(4) . . ?
O1 C1 C6 118.95(5) . . ?
O1 C1 C2 119.73(6) . . ?
C6 C1 C2 121.31(6) . . ?
C3 C2 C1 117.03(6) . . ?
C3 C2 C18 121.20(6) . . ?
C1 C2 C18 121.74(6) . . ?
C4 C3 C2 123.56(6) . . ?
C3 C4 C5 117.41(6) . . ?
C3 C4 C22 121.91(6) . . ?
C5 C4 C22 120.67(6) . . ?
C4 C5 C6 121.78(7) . . ?
C5 C6 C1 118.43(6) . . ?
C5 C6 C7 119.43(6) . . ?
C1 C6 C7 121.76(6) . . ?
N1 C7 C8 120.48(6) . . ?
N1 C7 C6 121.06(6) . . ?
C8 C7 C6 118.37(6) . . ?
C9 C8 C7 120.12(7) . . ?
C10 C9 C8 118.94(7) . . ?
C9 C10 C11 119.99(6) . . ?
N1 C11 C10 120.59(6) . . ?
N1 C11 C12 120.74(6) . . ?
C10 C11 C12 118.58(6) . . ?
C17 C12 C13 118.88(6) . . ?
C17 C12 C11 121.96(6) . . ?
C13 C12 C11 118.89(7) . . ?
C14 C13 C12 121.32(7) . . ?
C13 C14 C15 117.62(6) . . ?
C13 C14 C26 122.78(7) . . ?
C15 C14 C26 119.57(6) . . ?
C16 C15 C14 123.84(6) . . ?
C15 C16 C17 116.48(7) . . ?
C15 C16 C30 122.05(6) . . ?
C17 C16 C30 121.47(6) . . ?
O2 C17 C12 118.91(6) . . ?
O2 C17 C16 119.76(6) . . ?
C12 C17 C16 121.32(6) . . ?
C2 C18 C20 111.64(6) . . ?
C2 C18 C19 110.11(6) . . ?
C20 C18 C19 107.45(6) . . ?
C2 C18 C21 110.39(6) . . ?
C20 C18 C21 107.11(6) . . ?
C19 C18 C21 110.05(7) . . ?
C25 C22 C4 110.10(6) . . ?
C25 C22 C24 108.47(6) . . ?
C4 C22 C24 112.28(6) . . ?
C25 C22 C23 109.79(7) . . ?
C4 C22 C23 108.44(6) . . ?
C24 C22 C23 107.71(6) . . ?
C27 C26 C29 108.80(7) . . ?
C27 C26 C14 112.32(6) . . ?
C29 C26 C14 108.35(6) . . ?
C27 C26 C28 107.95(7) . . ?
C29 C26 C28 109.12(7) . . ?
C14 C26 C28 110.26(6) . . ?
C16 C30 C31 109.82(7) . . ?
C16 C30 C33 111.97(6) . . ?
C31 C30 C33 107.25(6) . . ?
C16 C30 C32 110.92(6) . . ?
C31 C30 C32 109.36(7) . . ?
C33 C30 C32 107.42(7) . . ?
Cl1 C41 Cl2 111.97(5) . . ?
Cl3 C42 Cl4 113.18(6) . . ?

loop_
_geom_bond_atom_site_label_1
_geom_bond_atom_site_label_2
_geom_bond_distance
_geom_bond_site_symmetry_2
_geom_bond_publ_flag
Ta1 O3 1.9328(5) . yes
Ta1 O3 1.9431(5) 3_676 yes
Ta1 O1 1.9502(5) . yes
Ta1 O2 1.9623(5) . yes
Ta1 O4 2.0733(8) . yes
Ta1 N1 2.3119(6) . yes
Ta1 Ta1 2.99175(11) 3_676 yes
O1 C1 1.3552(8) . ?
O2 C17 1.3569(8) . ?
O3 Ta1 1.9431(5) 3_676 yes
N1 C11 1.3652(8) . ?
N1 C7 1.3677(9) . ?
C1 C6 1.4050(10) . ?
C1 C2 1.4074(9) . ?
C2 C3 1.3970(10) . ?
C2 C18 1.5283(10) . ?
C3 C4 1.3926(10) . ?
C4 C5 1.3948(9) . ?
C4 C22 1.5336(10) . ?
C5 C6 1.4032(9) . ?
C6 C7 1.4882(8) . ?
C7 C8 1.3890(10) . ?
C8 C9 1.3867(10) . ?
C9 C10 1.3829(11) . ?
C10 C11 1.3926(10) . ?
C11 C12 1.4873(9) . ?
C12 C17 1.3978(10) . ?
C12 C13 1.4108(9) . ?
C13 C14 1.3864(10) . ?
C14 C15 1.4004(11) . ?
C14 C26 1.5346(9) . ?
C15 C16 1.3936(10) . ?
C16 C17 1.4174(9) . ?
C16 C30 1.5307(11) . ?
C18 C20 1.5366(10) . ?
C18 C19 1.5364(11) . ?
C18 C21 1.5375(11) . ?
C22 C25 1.5331(11) . ?
C22 C24 1.5346(10) . ?
C22 C23 1.5352(11) . ?
C26 C27 1.5262(12) . ?
C26 C29 1.5339(11) . ?
C26 C28 1.5405(10) . ?
C30 C31 1.5341(11) . ?
C30 C33 1.5377(10) . ?
C30 C32 1.5402(11) . ?
C41 Cl1 1.7584(11) . ?
C41 Cl2 1.7586(9) . ?
C42 Cl3 1.7518(16) . ?
C42 Cl4 1.7622(15) . ?
